data_8107323
loop_
_publ_author_name
'Xia, Yu-Pei'

_publ_section_title
;
 Crystal structure of
 bis(tricarbonyl)-{(S)-(tert-butoxycarbonyl)(1-methoxy-1-oxo-3-sulfido-k2
 S:S&#x2032;-propan-2-yl)amido-k2N:N&#x2032;}diiron(I) (Fe---Fe),
 C15H15Fe2NO10S
;
_journal_issue 6
_journal_name_full 'Zeitschrift f\"ur Kristallographie - New Crystal Structures'
_journal_page_first 1161
_journal_page_last 1162
_journal_paper_doi 10.1515/ncrs-2022-0435
_journal_volume 237
_journal_year 2022
_chemical_absolute_configuration rmad
_chemical_formula_moiety 'C15 H15 Fe2 N O10 S'
_chemical_formula_sum 'C15 H15 Fe2 N O10 S'
_chemical_formula_weight 513.04
_space_group_crystal_system orthorhombic
_space_group_IT_number 19
_space_group_name_Hall 'P 2ac 2ab'
_space_group_name_H-M_alt 'P 21 21 21'
_atom_sites_solution_hydrogens geom
_atom_sites_solution_primary dual
_cell_angle_alpha 90
_cell_angle_beta 90
_cell_angle_gamma 90
_cell_formula_units_Z 4
_cell_length_a 10.801(2)
_cell_length_b 13.240(3)
_cell_length_c 15.545(3)
_cell_measurement_reflns_used 6001
_cell_measurement_temperature 298(2)
_cell_measurement_theta_max 26.122
_cell_measurement_theta_min 2.296
_cell_volume 2223.0(8)
_computing_cell_refinement 'SAINT v6.02A (Bruker, 2001) [1]'
_computing_data_collection 'Bruker SMART'
_computing_data_reduction 'SAINT v6.02A (Bruker, 2001) [1]'
_computing_molecular_graphics 'Olex2 1.5 (Dolomanov et al., 2009) [2]'
_computing_publication_material 'Olex2 1.5 (Dolomanov et al., 2009) [2]'
_computing_structure_refinement 'SHELXL 2018/3 (Sheldrick, 2015) [3]'
_computing_structure_solution 'SHELXT  (Sheldrick, 2015) [4]'
_diffrn_ambient_temperature 298(2)
_diffrn_measured_fraction_theta_full 0.997
_diffrn_measured_fraction_theta_max 0.997
_diffrn_measurement_device_type 'Bruker D8 Advance CCD'
_diffrn_measurement_method 'phi and omega scans'
_diffrn_radiation_monochromator graphite
_diffrn_radiation_type MoK\a
_diffrn_radiation_wavelength 0.71073
_diffrn_reflns_av_R_equivalents 0.0254
_diffrn_reflns_av_unetI/netI 0.0283
_diffrn_reflns_Laue_measured_fraction_full 0.997
_diffrn_reflns_Laue_measured_fraction_max 0.997
_diffrn_reflns_limit_h_max 12
_diffrn_reflns_limit_h_min -12
_diffrn_reflns_limit_k_max 15
_diffrn_reflns_limit_k_min -13
_diffrn_reflns_limit_l_max 18
_diffrn_reflns_limit_l_min -18
_diffrn_reflns_number 11547
_diffrn_reflns_point_group_measured_fraction_full 0.998
_diffrn_reflns_point_group_measured_fraction_max 0.998
_diffrn_reflns_theta_full 25.027
_diffrn_reflns_theta_max 25.027
_diffrn_reflns_theta_min 2.296
_diffrn_source_target Mo
_exptl_absorpt_coefficient_mu 1.446
_exptl_absorpt_correction_T_max 0.7808
_exptl_absorpt_correction_T_min 0.6791
_exptl_absorpt_correction_type multi-scan
_exptl_absorpt_process_details sadabs
_exptl_crystal_colour 'clear light red'
_exptl_crystal_colour_lustre clear
_exptl_crystal_colour_modifier light
_exptl_crystal_colour_primary red
_exptl_crystal_density_diffrn 1.533
_exptl_crystal_description block
_exptl_crystal_F_000 1040
_exptl_crystal_size_max 0.29
_exptl_crystal_size_mid 0.25
_exptl_crystal_size_min 0.18
_refine_diff_density_min -0.448
_refine_diff_density_rms 0.095
_refine_ls_abs_structure_details
;
 Flack x determined using 1390 quotients [(I+)-(I-)]/[(I+)+(I-)]
 (Parsons, Flack and Wagner, Acta Cryst. B69 (2013) 249-259).
;
_refine_ls_abs_structure_Flack -0.001(9)
_refine_ls_extinction_coef .
_refine_ls_extinction_method none
_refine_ls_goodness_of_fit_ref 1.065
_refine_ls_hydrogen_treatment constr
_refine_ls_matrix_type full
_refine_ls_number_parameters 266
_refine_ls_number_reflns 3924
_refine_ls_number_restraints 0
_refine_ls_restrained_S_all 1.065
_refine_ls_R_factor_all 0.0374
_refine_ls_R_factor_gt 0.0321
_refine_ls_shift/su_max 0.000
_refine_ls_shift/su_mean 0.000
_refine_ls_structure_factor_coef Fsqd
_refine_ls_weighting_details 'w=1/[\s^2^(Fo^2^)+(0.0494P)^2^] where P=(Fo^2^+2Fc^2^)/3'
_refine_ls_weighting_scheme calc
_refine_ls_wR_factor_gt 0.0783
_refine_ls_wR_factor_ref 0.0814
_reflns_Friedel_coverage 0.756
_reflns_Friedel_fraction_full 0.998
_reflns_Friedel_fraction_max 0.998
_reflns_number_gt 3502
_reflns_number_total 3924
_reflns_threshold_expression 'I > 2\s(I)'
_cod_data_source_file suppl_j_ncrs-2022-0435_suppl.cif
_cod_data_source_block 50627
_cod_original_cell_volume 2223.1(8)
_cod_database_code 8107323
_shelx_space_group_comment
;
The symmetry employed for this shelxl refinement is uniquely defined
by the following loop, which should always be used as a source of
symmetry information in preference to the above space-group names.
They are only intended as comments.
;
_shelx_estimated_absorpt_t_max 0.781
_shelx_estimated_absorpt_t_min 0.679
_olex2_refinement_description
;
1. Fixed Uiso
 At 1.2 times of:
  All C(H) groups, All C(H,H) groups
 At 1.5 times of:
  All C(H,H,H) groups
2.a Ternary CH refined with riding coordinates:
 C8(H8)
2.b Secondary CH2 refined with riding coordinates:
 C7(H7A,H7B)
2.c Idealised Me refined as rotating group:
 C10(H10A,H10B,H10C), C13(H13A,H13B,H13C), C14(H14A,H14B,H14C), C15(H15A,H15B,
 H15C)
;
_olex2_submission_special_instructions 'No special instructions were received'

loop_
_space_group_symop_operation_xyz
'x, y, z'
'-x+1/2, -y, z+1/2'
'-x, y+1/2, -z+1/2'
'x+1/2, -y+1/2, -z'

loop_
_atom_site_label
_atom_site_type_symbol
_atom_site_fract_x
_atom_site_fract_y
_atom_site_fract_z
_atom_site_U_iso_or_equiv
_atom_site_adp_type
_atom_site_occupancy
_atom_site_site_symmetry_order
_atom_site_calc_flag
_atom_site_refinement_flags_posn
_atom_site_refinement_flags_adp
_atom_site_refinement_flags_occupancy
_atom_site_disorder_assembly
_atom_site_disorder_group
C1 C 0.3060(5) 0.6602(4) 0.4242(3) 0.0774(14) Uani 1 1 d . . . . .
C2 C 0.3928(5) 0.5900(4) 0.2723(3) 0.0710(13) Uani 1 1 d . . . . .
C3 C 0.5397(5) 0.5985(5) 0.3963(4) 0.0919(17) Uani 1 1 d . . . . .
C4 C 0.4330(5) 0.3546(4) 0.2627(4) 0.0840(15) Uani 1 1 d . . . . .
C5 C 0.5707(6) 0.3373(5) 0.3941(4) 0.0992(19) Uani 1 1 d . . . . .
C6 C 0.3480(6) 0.2443(4) 0.3964(4) 0.0892(17) Uani 1 1 d . . . . .
C7 C 0.2555(4) 0.4425(4) 0.5317(3) 0.0651(11) Uani 1 1 d . . . . .
H7A H 0.244900 0.384342 0.568936 0.078 Uiso 1 1 calc R U . . .
H7B H 0.229558 0.502290 0.562984 0.078 Uiso 1 1 calc R U . . .
C8 C 0.1776(4) 0.4301(3) 0.4506(2) 0.0503(9) Uani 1 1 d . . . . .
H8 H 0.146221 0.360704 0.448911 0.060 Uiso 1 1 calc R U . . .
C9 C 0.0673(4) 0.5019(3) 0.4497(3) 0.0558(10) Uani 1 1 d . . . . .
C10 C -0.1134(5) 0.5461(5) 0.5232(5) 0.114(2) Uani 1 1 d . . . . .
H10A H -0.161683 0.543693 0.471399 0.171 Uiso 1 1 calc R U . . .
H10B H -0.086392 0.614169 0.533287 0.171 Uiso 1 1 calc R U . . .
H10C H -0.163064 0.523803 0.570808 0.171 Uiso 1 1 calc R U . . .
C11 C 0.1856(3) 0.4319(3) 0.2946(2) 0.0488(9) Uani 1 1 d . . . . .
C12 C 0.0168(5) 0.3278(4) 0.2360(3) 0.0784(15) Uani 1 1 d . . . . .
C13 C -0.0570(6) 0.2445(5) 0.2813(5) 0.111(2) Uani 1 1 d . . . . .
H13A H -0.108832 0.273966 0.324706 0.166 Uiso 1 1 calc R U . . .
H13B H -0.000933 0.197405 0.307475 0.166 Uiso 1 1 calc R U . . .
H13C H -0.107646 0.209818 0.239945 0.166 Uiso 1 1 calc R U . . .
C14 C -0.0648(6) 0.4151(6) 0.2098(5) 0.121(3) Uani 1 1 d . . . . .
H14A H -0.121824 0.393168 0.166259 0.181 Uiso 1 1 calc R U . . .
H14B H -0.014487 0.468826 0.187592 0.181 Uiso 1 1 calc R U . . .
H14C H -0.110159 0.438767 0.258974 0.181 Uiso 1 1 calc R U . . .
C15 C 0.0906(7) 0.2878(6) 0.1632(4) 0.132(3) Uani 1 1 d . . . . .
H15A H 0.143068 0.234243 0.183265 0.198 Uiso 1 1 calc R U . . .
H15B H 0.140549 0.340909 0.139523 0.198 Uiso 1 1 calc R U . . .
H15C H 0.035837 0.262312 0.119648 0.198 Uiso 1 1 calc R U . . .
Fe1 Fe 0.38800(5) 0.55016(4) 0.38330(3) 0.05360(17) Uani 1 1 d . . . . .
Fe2 Fe 0.41249(6) 0.36781(5) 0.37641(4) 0.0599(2) Uani 1 1 d . . . . .
N1 N 0.2544(3) 0.4473(2) 0.37257(18) 0.0440(6) Uani 1 1 d . . . . .
O1 O 0.2580(5) 0.7298(3) 0.4480(3) 0.1208(17) Uani 1 1 d . . . . .
O2 O 0.4066(4) 0.6221(4) 0.2062(2) 0.1096(15) Uani 1 1 d . . . . .
O3 O 0.6375(5) 0.6290(5) 0.4040(4) 0.154(2) Uani 1 1 d . . . . .
O4 O 0.4527(5) 0.3451(4) 0.1917(3) 0.1318(19) Uani 1 1 d . . . . .
O5 O 0.6723(5) 0.3207(5) 0.4064(4) 0.149(2) Uani 1 1 d . . . . .
O6 O 0.3019(5) 0.1685(4) 0.4045(4) 0.149(2) Uani 1 1 d . . . . .
O7 O 0.2093(3) 0.4732(3) 0.22840(17) 0.0702(9) Uani 1 1 d . . . . .
O8 O 0.0989(3) 0.3628(2) 0.30691(17) 0.0593(7) Uani 1 1 d . . . . .
O9 O 0.0505(3) 0.5666(3) 0.3993(2) 0.0855(10) Uani 1 1 d . . . . .
O10 O -0.0066(3) 0.4808(3) 0.5145(2) 0.0894(12) Uani 1 1 d . . . . .
S1 S 0.41553(11) 0.45420(10) 0.50061(7) 0.0657(3) Uani 1 1 d . . . . .

loop_
_atom_site_aniso_label
_atom_site_aniso_U_11
_atom_site_aniso_U_22
_atom_site_aniso_U_33
_atom_site_aniso_U_23
_atom_site_aniso_U_13
_atom_site_aniso_U_12
C1 0.100(4) 0.058(3) 0.075(3) -0.009(2) -0.024(3) -0.013(3)
C2 0.078(3) 0.075(3) 0.061(3) 0.010(2) -0.018(2) -0.034(2)
C3 0.084(4) 0.098(4) 0.095(4) 0.019(3) -0.035(3) -0.021(3)
C4 0.091(3) 0.085(4) 0.075(4) -0.015(3) 0.027(3) 0.006(3)
C5 0.085(4) 0.101(4) 0.112(5) -0.019(4) -0.004(3) 0.030(3)
C6 0.101(4) 0.059(3) 0.108(4) 0.009(3) 0.022(3) 0.022(3)
C7 0.083(3) 0.074(3) 0.038(2) 0.004(2) 0.0012(18) 0.014(3)
C8 0.069(2) 0.045(2) 0.0377(19) 0.0050(16) 0.0054(17) 0.0075(18)
C9 0.068(2) 0.051(2) 0.048(2) -0.002(2) 0.006(2) 0.006(2)
C10 0.093(4) 0.115(5) 0.134(5) 0.020(4) 0.041(4) 0.043(4)
C11 0.059(2) 0.048(2) 0.039(2) -0.0026(17) 0.0006(16) -0.0088(18)
C12 0.077(3) 0.092(3) 0.066(3) -0.017(3) 0.002(3) -0.036(3)
C13 0.107(4) 0.114(5) 0.111(5) -0.005(4) 0.012(4) -0.065(4)
C14 0.096(4) 0.152(7) 0.115(5) 0.014(5) -0.040(4) -0.021(4)
C15 0.139(6) 0.158(7) 0.099(5) -0.071(5) 0.035(4) -0.079(5)
Fe1 0.0649(3) 0.0507(3) 0.0452(3) 0.0008(3) -0.0140(2) -0.0071(3)
Fe2 0.0673(4) 0.0556(3) 0.0569(4) -0.0014(3) 0.0062(3) 0.0122(3)
N1 0.0578(16) 0.0410(15) 0.0331(14) 0.0031(15) -0.0003(12) 0.0004(13)
O1 0.153(4) 0.063(3) 0.146(4) -0.036(3) -0.016(3) 0.017(3)
O2 0.141(3) 0.130(3) 0.058(2) 0.030(2) -0.014(2) -0.077(3)
O3 0.094(3) 0.170(5) 0.198(6) 0.037(4) -0.064(3) -0.058(3)
O4 0.167(5) 0.159(5) 0.069(3) -0.027(3) 0.046(3) 0.005(4)
O5 0.085(3) 0.187(5) 0.176(6) -0.045(4) -0.014(3) 0.052(3)
O6 0.163(5) 0.058(2) 0.228(7) 0.027(3) 0.029(4) 0.002(3)
O7 0.088(2) 0.085(2) 0.0381(15) 0.0090(14) -0.0076(14) -0.0394(17)
O8 0.0693(17) 0.0602(16) 0.0485(15) -0.0005(13) 0.0033(13) -0.0231(15)
O9 0.096(2) 0.075(2) 0.086(2) 0.033(2) 0.0163(19) 0.0331(19)
O10 0.085(2) 0.090(3) 0.093(3) 0.028(2) 0.036(2) 0.0340(19)
S1 0.0753(7) 0.0772(7) 0.0446(5) 0.0044(6) -0.0138(5) 0.0136(6)

loop_
_atom_type_symbol
_atom_type_description
_atom_type_scat_dispersion_real
_atom_type_scat_dispersion_imag
_atom_type_scat_source
C C 0.0033 0.0016 'International Tables Vol C Tables 4.2.6.8 and 6.1.1.4'
H H 0.0000 0.0000 'International Tables Vol C Tables 4.2.6.8 and 6.1.1.4'
Fe Fe 0.3463 0.8444 'International Tables Vol C Tables 4.2.6.8 and 6.1.1.4'
N N 0.0061 0.0033 'International Tables Vol C Tables 4.2.6.8 and 6.1.1.4'
O O 0.0106 0.0060 'International Tables Vol C Tables 4.2.6.8 and 6.1.1.4'
S S 0.1246 0.1234 'International Tables Vol C Tables 4.2.6.8 and 6.1.1.4'

loop_
_geom_angle_atom_site_label_1
_geom_angle_atom_site_label_2
_geom_angle_atom_site_label_3
_geom_angle
_geom_angle_site_symmetry_1
_geom_angle_site_symmetry_3
O1 C1 Fe1 177.9(6) . .
O2 C2 Fe1 171.9(4) . .
O3 C3 Fe1 179.4(7) . .
O4 C4 Fe2 176.2(6) . .
O5 C5 Fe2 177.9(7) . .
O6 C6 Fe2 175.2(7) . .
H7A C7 H7B 108.4 . .
C8 C7 H7A 110.0 . .
C8 C7 H7B 110.0 . .
C8 C7 S1 108.5(3) . .
S1 C7 H7A 110.0 . .
S1 C7 H7B 110.0 . .
C7 C8 H8 108.3 . .
C9 C8 C7 111.9(3) . .
C9 C8 H8 108.3 . .
N1 C8 C7 110.5(3) . .
N1 C8 H8 108.3 . .
N1 C8 C9 109.5(3) . .
O9 C9 C8 125.6(4) . .
O9 C9 O10 124.9(4) . .
O10 C9 C8 109.5(4) . .
H10A C10 H10B 109.5 . .
H10A C10 H10C 109.5 . .
H10B C10 H10C 109.5 . .
O10 C10 H10A 109.5 . .
O10 C10 H10B 109.5 . .
O10 C10 H10C 109.5 . .
O7 C11 N1 123.5(3) . .
O7 C11 O8 126.4(3) . .
O8 C11 N1 110.1(3) . .
C14 C12 C13 111.8(5) . .
C15 C12 C13 111.9(5) . .
C15 C12 C14 112.4(6) . .
C15 C12 O8 110.9(4) . .
O8 C12 C13 101.2(4) . .
O8 C12 C14 108.0(4) . .
C12 C13 H13A 109.5 . .
C12 C13 H13B 109.5 . .
C12 C13 H13C 109.5 . .
H13A C13 H13B 109.5 . .
H13A C13 H13C 109.5 . .
H13B C13 H13C 109.5 . .
C12 C14 H14A 109.5 . .
C12 C14 H14B 109.5 . .
C12 C14 H14C 109.5 . .
H14A C14 H14B 109.5 . .
H14A C14 H14C 109.5 . .
H14B C14 H14C 109.5 . .
C12 C15 H15A 109.5 . .
C12 C15 H15B 109.5 . .
C12 C15 H15C 109.5 . .
H15A C15 H15B 109.5 . .
H15A C15 H15C 109.5 . .
H15B C15 H15C 109.5 . .
C1 Fe1 Fe2 149.71(18) . .
C1 Fe1 N1 102.96(19) . .
C1 Fe1 S1 103.55(17) . .
C2 Fe1 C1 96.5(2) . .
C2 Fe1 Fe2 104.20(16) . .
C2 Fe1 N1 98.09(16) . .
C2 Fe1 S1 159.94(18) . .
C3 Fe1 C1 97.0(3) . .
C3 Fe1 C2 88.7(3) . .
C3 Fe1 Fe2 105.3(2) . .
C3 Fe1 N1 158.0(2) . .
C3 Fe1 S1 89.38(19) . .
N1 Fe1 Fe2 52.83(8) . .
N1 Fe1 S1 77.09(9) . .
S1 Fe1 Fe2 57.23(4) . .
C4 Fe2 C6 97.4(3) . .
C4 Fe2 Fe1 98.86(19) . .
C4 Fe2 N1 97.3(2) . .
C4 Fe2 S1 153.83(19) . .
C5 Fe2 C4 90.6(3) . .
C5 Fe2 C6 98.0(3) . .
C5 Fe2 Fe1 108.9(2) . .
C5 Fe2 N1 160.4(2) . .
C5 Fe2 S1 88.2(2) . .
C6 Fe2 Fe1 148.25(18) . .
C6 Fe2 N1 98.7(2) . .
C6 Fe2 S1 108.6(2) . .
N1 Fe2 Fe1 52.27(8) . .
N1 Fe2 S1 76.75(9) . .
S1 Fe2 Fe1 57.15(4) . .
C8 N1 Fe1 116.1(2) . .
C8 N1 Fe2 111.7(2) . .
C11 N1 C8 112.2(3) . .
C11 N1 Fe1 122.9(2) . .
C11 N1 Fe2 113.0(2) . .
Fe1 N1 Fe2 74.90(10) . .
C11 O8 C12 122.0(3) . .
C9 O10 C10 115.4(4) . .
C7 S1 Fe1 98.05(14) . .
C7 S1 Fe2 99.98(15) . .
Fe1 S1 Fe2 65.62(4) . .

loop_
_geom_bond_atom_site_label_1
_geom_bond_atom_site_label_2
_geom_bond_distance
_geom_bond_site_symmetry_2
C1 Fe1 1.819(6) .
C1 O1 1.121(6) .
C2 Fe1 1.805(5) .
C2 O2 1.122(6) .
C3 Fe1 1.771(6) .
C3 O3 1.137(7) .
C4 Fe2 1.790(6) .
C4 O4 1.131(6) .
C5 Fe2 1.777(6) .
C5 O5 1.135(7) .
C6 Fe2 1.805(6) .
C6 O6 1.127(7) .
C7 H7A 0.9700 .
C7 H7B 0.9700 .
C7 C8 1.525(5) .
C7 S1 1.801(4) .
C8 H8 0.9800 .
C8 C9 1.524(5) .
C8 N1 1.487(5) .
C9 O9 1.175(5) .
C9 O10 1.315(5) .
C10 H10A 0.9600 .
C10 H10B 0.9600 .
C10 H10C 0.9600 .
C10 O10 1.449(6) .
C11 N1 1.436(5) .
C11 O7 1.194(5) .
C11 O8 1.323(4) .
C12 C13 1.533(8) .
C12 C14 1.510(10) .
C12 C15 1.482(8) .
C12 O8 1.488(6) .
C13 H13A 0.9600 .
C13 H13B 0.9600 .
C13 H13C 0.9600 .
C14 H14A 0.9600 .
C14 H14B 0.9600 .
C14 H14C 0.9600 .
C15 H15A 0.9600 .
C15 H15B 0.9600 .
C15 H15C 0.9600 .
Fe1 Fe2 2.4311(9) .
Fe1 N1 1.991(3) .
Fe1 S1 2.2423(12) .
Fe2 N1 2.006(3) .
Fe2 S1 2.2443(13) .

loop_
_geom_torsion_atom_site_label_1
_geom_torsion_atom_site_label_2
_geom_torsion_atom_site_label_3
_geom_torsion_atom_site_label_4
_geom_torsion
_geom_torsion_site_symmetry_1
_geom_torsion_site_symmetry_2
_geom_torsion_site_symmetry_3
_geom_torsion_site_symmetry_4
C7 C8 C9 O9 116.9(5) . . . .
C7 C8 C9 O10 -62.8(5) . . . .
C7 C8 N1 C11 177.4(3) . . . .
C7 C8 N1 Fe1 -34.0(4) . . . .
C7 C8 N1 Fe2 49.3(4) . . . .
C8 C7 S1 Fe1 39.1(3) . . . .
C8 C7 S1 Fe2 -27.4(3) . . . .
C8 C9 O10 C10 177.7(5) . . . .
C9 C8 N1 C11 -59.0(4) . . . .
C9 C8 N1 Fe1 89.6(3) . . . .
C9 C8 N1 Fe2 172.9(2) . . . .
C13 C12 O8 C11 175.7(4) . . . .
C14 C12 O8 C11 -66.8(6) . . . .
C15 C12 O8 C11 56.8(7) . . . .
N1 C8 C9 O9 -5.9(6) . . . .
N1 C8 C9 O10 174.4(4) . . . .
N1 C11 O8 C12 -177.1(4) . . . .
O7 C11 N1 C8 152.4(4) . . . .
O7 C11 N1 Fe1 6.3(6) . . . .
O7 C11 N1 Fe2 -80.1(4) . . . .
O7 C11 O8 C12 -0.3(6) . . . .
O8 C11 N1 C8 -30.7(4) . . . .
O8 C11 N1 Fe1 -176.8(2) . . . .
O8 C11 N1 Fe2 96.8(3) . . . .
O9 C9 O10 C10 -1.9(8) . . . .
S1 C7 C8 C9 -130.9(3) . . . .
S1 C7 C8 N1 -8.6(4) . . . .
